data_4317157
loop_
_publ_author_name
'Chuanjiang Hu'
'Bruce C. Noll'
'Charles E. Schulz'
'W. Robert Scheidt'

_publ_section_title
;
 Electronic Configuration of Five-Coordinate High-Spin Pyrazole-Ligated
 Iron(II) Porphyrinates
;
_journal_name_full 'Inorganic Chemistry'
_journal_page_first 10984
_journal_page_last 10991
_journal_paper_doi 10.1021/ic101469e
_journal_volume 49
_journal_year 2010
_chemical_formula_moiety 'C53 H44 Fe N6 O4, C7 H8'
_chemical_formula_sum 'C60 H52 Fe N6 O4'
_chemical_formula_weight 976.93
_chemical_melting_point ?
_chemical_name_common Fe(TOCH3PP)(Hdmpz)
_chemical_name_systematic
; 
 ? 
;
_space_group_IT_number 14
_symmetry_cell_setting monoclinic
_symmetry_space_group_name_Hall '-P 2ybc'
_symmetry_space_group_name_H-M 'P 1 21/c 1'
_atom_sites_solution_hydrogens geom
_atom_sites_solution_primary direct
_atom_sites_solution_secondary difmap
_audit_creation_method SHELXL-97
_cell_angle_alpha 90.00
_cell_angle_beta 106.9490(10)
_cell_angle_gamma 90.00
_cell_formula_units_Z 4
_cell_length_a 11.9585(3)
_cell_length_b 35.4853(9)
_cell_length_c 11.9857(3)
_cell_measurement_reflns_used 9013
_cell_measurement_temperature 100(2)
_cell_measurement_theta_max 28.2861
_cell_measurement_theta_min 2.4082
_cell_volume 4865.2(2)
_computing_cell_refinement 'APEX2/SAINT (Bruker, 2007)'
_computing_data_collection 'APEX2 (Bruker, 2007)'
_computing_data_reduction 'SAINT/XPREP (Bruker,2007; Sheldrick, 2008)'
_computing_molecular_graphics 'XP (Sheldrick, 2008)'
_computing_publication_material 'XCIF (Sheldrick, 2008)/enCIFER (CCDC, 2005)'
_computing_structure_refinement 'XL (Sheldrick, 2008)'
_computing_structure_solution 'XS (Sheldrick, 2008)'
_diffrn_ambient_temperature 100(2)
_diffrn_detector_area_resol_mean 8.33
_diffrn_measured_fraction_theta_full 0.985
_diffrn_measured_fraction_theta_max 0.985
_diffrn_measurement_device_type 'Bruker SMART APEX CCD area detector'
_diffrn_measurement_method '\f and \w scans'
_diffrn_radiation_monochromator graphite
_diffrn_radiation_source 'fine-focus sealed tube'
_diffrn_radiation_type MoK\a
_diffrn_radiation_wavelength 0.71073
_diffrn_reflns_av_R_equivalents 0.0488
_diffrn_reflns_av_sigmaI/netI 0.0308
_diffrn_reflns_limit_h_max 15
_diffrn_reflns_limit_h_min -15
_diffrn_reflns_limit_k_max 47
_diffrn_reflns_limit_k_min -47
_diffrn_reflns_limit_l_max 16
_diffrn_reflns_limit_l_min -15
_diffrn_reflns_number 86053
_diffrn_reflns_theta_full 28.46
_diffrn_reflns_theta_max 28.46
_diffrn_reflns_theta_min 1.78
_exptl_absorpt_coefficient_mu 0.367
_exptl_absorpt_correction_T_max 0.9303
_exptl_absorpt_correction_T_min 0.8322
_exptl_absorpt_correction_type multi-scan
_exptl_absorpt_process_details 'Sheldrick, G. M. (2007) SADABS. University of G\"ottingen, Germany.'
_exptl_crystal_colour 'dark red'
_exptl_crystal_density_diffrn 1.334
_exptl_crystal_density_method 'not measured'
_exptl_crystal_description block
_exptl_crystal_F_000 2048
_exptl_crystal_size_max 0.52
_exptl_crystal_size_mid 0.46
_exptl_crystal_size_min 0.20
_refine_diff_density_max 0.625
_refine_diff_density_min -0.428
_refine_diff_density_rms 0.056
_refine_ls_extinction_method none
_refine_ls_goodness_of_fit_ref 1.028
_refine_ls_hydrogen_treatment constr
_refine_ls_matrix_type full
_refine_ls_number_parameters 692
_refine_ls_number_reflns 12075
_refine_ls_number_restraints 84
_refine_ls_restrained_S_all 1.025
_refine_ls_R_factor_all 0.0554
_refine_ls_R_factor_gt 0.0428
_refine_ls_shift/su_max 0.001
_refine_ls_shift/su_mean 0.000
_refine_ls_structure_factor_coef Fsqd
_refine_ls_weighting_details 'calc w=1/[\s^2^(Fo^2^)+(0.0548P)^2^+3.1845P] where P=(Fo^2^+2Fc^2^)/3'
_refine_ls_weighting_scheme calc
_refine_ls_wR_factor_gt 0.1046
_refine_ls_wR_factor_ref 0.1132
_reflns_number_gt 10028
_reflns_number_total 12075
_reflns_threshold_expression >2sigma(I)
_cod_data_source_file ic101469e_si_001_2.cif
_cod_data_source_block Fe(TOCH3PP)(Hdmpz)
_cod_depositor_comments
;
The following automatic conversions were performed:

'_chemical_melting_point' value 'not measured' was changed to '?' -
the value is undefined or not given.

Automatic conversion script
Id: cif_fix_values 1569 2011-02-09 13:29:24Z adriana 

The following automatic conversions were performed:

'_symmetry_cell_setting' value 'Monoclinic' changed to 'monoclinic'
according to the built-in table from CIF Core dictionary named
'cif_core.dic' version 2.4.1 from 2010-06-29.

Automatic conversion script
Id: cif_fix_values 1646 2011-03-28 12:23:43Z adriana 
;
_cod_database_code 4317157

loop_
_symmetry_equiv_pos_as_xyz
'x, y, z'
'-x, y+1/2, -z+1/2'
'-x, -y, -z'
'x, -y-1/2, z-1/2'

loop_
_atom_site_label
_atom_site_type_symbol
_atom_site_fract_x
_atom_site_fract_y
_atom_site_fract_z
_atom_site_U_iso_or_equiv
_atom_site_adp_type
_atom_site_occupancy
_atom_site_symmetry_multiplicity
_atom_site_calc_flag
_atom_site_refinement_flags
_atom_site_disorder_assembly
_atom_site_disorder_group
Fe1 Fe 0.63725(2) 0.144834(6) 0.213710(19) 0.01619(7) Uani 1 1 d . . .
N1 N 0.56250(12) 0.09290(4) 0.22528(11) 0.0177(3) Uani 1 1 d . A .
N2 N 0.49539(13) 0.17051(4) 0.24516(12) 0.0194(3) Uani 1 1 d . A .
N3 N 0.67946(12) 0.19597(4) 0.15224(11) 0.0174(3) Uani 1 1 d . A .
N4 N 0.74507(12) 0.11836(4) 0.13033(12) 0.0179(3) Uani 1 1 d . A .
C(A1 C 0.60159(14) 0.05820(4) 0.20197(13) 0.0176(3) Uani 1 1 d . . .
C(A2 C 0.46702(14) 0.08643(4) 0.26378(13) 0.0177(3) Uani 1 1 d . . .
C(A3 C 0.41316(15) 0.15318(4) 0.28707(14) 0.0197(3) Uani 1 1 d . . .
C(A4 C 0.47883(15) 0.20867(4) 0.25315(15) 0.0214(3) Uani 1 1 d . . .
C(A5 C 0.63708(14) 0.23053(4) 0.17130(13) 0.0171(3) Uani 1 1 d . . .
C(A6 C 0.77103(14) 0.20272(4) 0.10753(13) 0.0175(3) Uani 1 1 d . . .
C(A7 C 0.82477(14) 0.13568(4) 0.08411(13) 0.0177(3) Uani 1 1 d . . .
C(A8 C 0.75983(14) 0.08020(4) 0.12091(13) 0.0175(3) Uani 1 1 d . . .
C(B1 C 0.52850(15) 0.02901(4) 0.22837(14) 0.0201(3) Uani 1 1 d . A .
H(B1 H 0.5370 0.0026 0.2203 0.024 Uiso 1 1 calc R . .
C(B2 C 0.44595(14) 0.04633(4) 0.26670(14) 0.0187(3) Uani 1 1 d . A .
H(B2 H 0.3857 0.0345 0.2909 0.022 Uiso 1 1 calc R . .
C(B3 C 0.34360(16) 0.18121(5) 0.32291(16) 0.0246(4) Uani 1 1 d . A .
H(B3 H 0.2812 0.1767 0.3553 0.030 Uiso 1 1 calc R . .
C(B4 C 0.38405(17) 0.21529(5) 0.30159(16) 0.0260(4) Uani 1 1 d . A .
H(B4 H 0.3551 0.2392 0.3160 0.031 Uiso 1 1 calc R . .
C(B5 C 0.70399(15) 0.25993(4) 0.13709(14) 0.0203(3) Uani 1 1 d . A .
H(B5 H 0.6920 0.2863 0.1410 0.024 Uiso 1 1 calc R . .
C(B6 C 0.78681(15) 0.24286(5) 0.09850(14) 0.0205(3) Uani 1 1 d . A .
H(B6 H 0.8444 0.2550 0.0707 0.025 Uiso 1 1 calc R . .
C(B7 C 0.89118(14) 0.10741(5) 0.04469(14) 0.0197(3) Uani 1 1 d . A .
H(B7 H 0.9510 0.1118 0.0086 0.024 Uiso 1 1 calc R . .
C(B8 C 0.85205(14) 0.07333(5) 0.06896(14) 0.0192(3) Uani 1 1 d . A .
H(B8 H 0.8804 0.0494 0.0543 0.023 Uiso 1 1 calc R . .
C(M1 C 0.39836(14) 0.11412(4) 0.29476(13) 0.0180(3) Uani 1 1 d . A .
C(M2 C 0.54476(14) 0.23671(4) 0.21928(14) 0.0181(3) Uani 1 1 d . A .
C(M3 C 0.83945(14) 0.17495(4) 0.07544(13) 0.0176(3) Uani 1 1 d . A .
C(M4 C 0.69433(14) 0.05179(4) 0.15579(13) 0.0175(3) Uani 1 1 d . A .
C11 C 0.30321(14) 0.10178(4) 0.34448(14) 0.0176(3) Uani 1 1 d . . .
C12 C 0.32906(15) 0.09513(5) 0.46370(14) 0.0210(3) Uani 1 1 d . A .
H12 H 0.4079 0.0967 0.5111 0.025 Uiso 1 1 calc R . .
C13 C 0.24267(15) 0.08639(5) 0.51449(14) 0.0221(3) Uani 1 1 d . . .
H13 H 0.2621 0.0820 0.5961 0.027 Uiso 1 1 calc R A .
C14 C 0.12704(14) 0.08408(5) 0.44600(14) 0.0203(3) Uani 1 1 d . A .
C15 C 0.09919(15) 0.09013(5) 0.32693(15) 0.0219(3) Uani 1 1 d . . .
H15 H 0.0204 0.0884 0.2796 0.026 Uiso 1 1 calc R A .
C16 C 0.18778(15) 0.09879(5) 0.27701(14) 0.0217(3) Uani 1 1 d . A .
H16 H 0.1686 0.1027 0.1952 0.026 Uiso 1 1 calc R . .
O1 O 0.04737(11) 0.07545(4) 0.50391(11) 0.0284(3) Uani 1 1 d . . .
C17 C -0.07048(16) 0.06947(6) 0.43572(17) 0.0297(4) Uani 1 1 d . A .
H17A H -0.1025 0.0929 0.3959 0.044 Uiso 1 1 calc R . .
H17B H -0.1172 0.0616 0.4866 0.044 Uiso 1 1 calc R . .
H17C H -0.0729 0.0498 0.3777 0.044 Uiso 1 1 calc R . .
C21 C 0.51495(14) 0.27691(4) 0.23661(14) 0.0184(3) Uani 1 1 d . . .
C22 C 0.4270(2) 0.29596(5) 0.15451(16) 0.0362(5) Uani 1 1 d . A .
H22 H 0.3840 0.2834 0.0854 0.043 Uiso 1 1 calc R . .
C23 C 0.4011(2) 0.33303(5) 0.17213(17) 0.0379(5) Uani 1 1 d . . .
H23 H 0.3404 0.3456 0.1153 0.045 Uiso 1 1 calc R A .
C24 C 0.46318(15) 0.35206(4) 0.27226(15) 0.0209(3) Uani 1 1 d . A .
C25 C 0.55114(15) 0.33375(5) 0.35435(15) 0.0225(3) Uani 1 1 d . . .
H25 H 0.5950 0.3465 0.4229 0.027 Uiso 1 1 calc R A .
C26 C 0.57496(14) 0.29619(5) 0.33530(15) 0.0222(3) Uani 1 1 d . A .
H26 H 0.6349 0.2835 0.3927 0.027 Uiso 1 1 calc R . .
O2 O 0.42924(11) 0.38855(3) 0.28160(11) 0.0274(3) Uani 1 1 d . . .
C27 C 0.48252(17) 0.40759(5) 0.38848(16) 0.0289(4) Uani 1 1 d . A .
H27A H 0.4676 0.3935 0.4531 0.043 Uiso 1 1 calc R . .
H27B H 0.4496 0.4330 0.3854 0.043 Uiso 1 1 calc R . .
H27C H 0.5670 0.4093 0.4004 0.043 Uiso 1 1 calc R . .
C31 C 0.93539(14) 0.18751(4) 0.02760(14) 0.0190(3) Uani 1 1 d . . .
C32 C 0.91281(15) 0.20575(5) -0.07982(15) 0.0222(3) Uani 1 1 d . A .
H32 H 0.8345 0.2117 -0.1223 0.027 Uiso 1 1 calc R . .
C33 C 1.00294(16) 0.21528(5) -0.12547(16) 0.0254(4) Uani 1 1 d . . .
H33 H 0.9866 0.2279 -0.1984 0.030 Uiso 1 1 calc R A .
C34 C 1.11795(16) 0.20623(5) -0.06375(17) 0.0260(4) Uani 1 1 d . A .
C35 C 1.14221(16) 0.18927(5) 0.04409(17) 0.0272(4) Uani 1 1 d . . .
H35 H 1.2206 0.1838 0.0873 0.033 Uiso 1 1 calc R A .
C36 C 1.05098(15) 0.18027(5) 0.08897(15) 0.0237(3) Uani 1 1 d . A .
H36 H 1.0681 0.1688 0.1637 0.028 Uiso 1 1 calc R . .
O3 O 0.84811(13) -0.09546(3) 0.09432(11) 0.0319(3) Uani 1 1 d . . .
C37 C 1.3141(2) 0.19776(6) -0.0665(3) 0.0477(6) Uani 1 1 d . A .
H37A H 1.3516 0.2100 0.0085 0.071 Uiso 1 1 calc R . .
H37B H 1.3629 0.2012 -0.1188 0.071 Uiso 1 1 calc R . .
H37C H 1.3050 0.1708 -0.0540 0.071 Uiso 1 1 calc R . .
C41 C 0.72765(14) 0.01185(4) 0.14095(14) 0.0183(3) Uani 1 1 d . . .
C42 C 0.70925(15) -0.00432(5) 0.03082(14) 0.0226(3) Uani 1 1 d . A .
H42 H 0.6694 0.0097 -0.0366 0.027 Uiso 1 1 calc R . .
C43 C 0.74786(16) -0.04031(5) 0.01796(15) 0.0250(4) Uani 1 1 d . . .
H43 H 0.7339 -0.0509 -0.0577 0.030 Uiso 1 1 calc R A .
C44 C 0.80714(15) -0.06100(4) 0.11570(15) 0.0219(3) Uani 1 1 d . A .
C45 C 0.82289(15) -0.04612(4) 0.22578(14) 0.0204(3) Uani 1 1 d . . .
H45 H 0.8614 -0.0604 0.2931 0.025 Uiso 1 1 calc R A .
C46 C 0.78186(14) -0.01004(4) 0.23727(14) 0.0192(3) Uani 1 1 d . A .
H46 H 0.7913 -0.0002 0.3131 0.023 Uiso 1 1 calc R . .
O4 O 1.20110(13) 0.21439(4) -0.11802(13) 0.0354(3) Uani 1 1 d . . .
C47 C 0.9154(2) -0.11575(6) 0.19374(19) 0.0446(6) Uani 1 1 d . . .
H47A H 0.9814 -0.1002 0.2375 0.067 Uiso 1 1 calc R . .
H47B H 0.9450 -0.1390 0.1684 0.067 Uiso 1 1 calc R . .
H47C H 0.8663 -0.1220 0.2438 0.067 Uiso 1 1 calc R . .
N5A N 0.76467(17) 0.15478(6) 0.37829(16) 0.0224(4) Uani 0.918(2) 1 d P A 1
N6A N 0.87215(15) 0.16826(5) 0.37981(15) 0.0272(4) Uani 0.918(2) 1 d P A 1
H6A H 0.8928 0.1731 0.3166 0.033 Uiso 0.918(2) 1 calc PR A 1
C1A C 0.94267(18) 0.17329(5) 0.48864(18) 0.0286(5) Uani 0.918(2) 1 d P A 1
C2A C 0.8782(2) 0.16295(7) 0.56165(19) 0.0279(4) Uani 0.918(2) 1 d P A 1
H2A H 0.9030 0.1634 0.6445 0.034 Uiso 0.918(2) 1 calc PR A 1
C3A C 0.76900(19) 0.15167(5) 0.49006(16) 0.0233(4) Uani 0.918(2) 1 d P A 1
C4A C 1.0654(2) 0.18733(7) 0.5119(2) 0.0424(6) Uani 0.918(2) 1 d P A 1
H4A1 H 1.1138 0.1676 0.4922 0.064 Uiso 0.918(2) 1 calc PR A 1
H4A2 H 1.0968 0.1938 0.5946 0.064 Uiso 0.918(2) 1 calc PR A 1
H4A3 H 1.0659 0.2097 0.4642 0.064 Uiso 0.918(2) 1 calc PR A 1
C5A C 0.6662(2) 0.13796(6) 0.52416(19) 0.0337(5) Uani 0.918(2) 1 d P A 1
H5A1 H 0.6046 0.1572 0.5049 0.051 Uiso 0.918(2) 1 calc PR A 1
H5A2 H 0.6893 0.1330 0.6083 0.051 Uiso 0.918(2) 1 calc PR A 1
H5A3 H 0.6368 0.1147 0.4818 0.051 Uiso 0.918(2) 1 calc PR A 1
N5B N 0.7574(12) 0.1497(5) 0.3898(8) 0.023(3) Uani 0.082(2) 1 d PGU A 2
N6B N 0.7106(10) 0.1377(4) 0.4764(9) 0.020(3) Uani 0.082(2) 1 d PGU A 2
H6B H 0.6421 0.1266 0.4630 0.023 Uiso 0.082(2) 1 calc PR A 2
C1B C 0.7825(10) 0.1448(3) 0.5838(8) 0.022(2) Uani 0.082(2) 1 d PGU A 2
C2B C 0.8810(11) 0.1616(5) 0.5688(9) 0.0279(4) Uani 0.082(2) 1 d PGU A 2
H2B H 0.9481 0.1698 0.6281 0.034 Uiso 0.082(2) 1 calc PR A 2
C3B C 0.8614(11) 0.1642(3) 0.4465(10) 0.026(2) Uani 0.082(2) 1 d PGU A 2
C4B C 0.7490(15) 0.1346(5) 0.6919(10) 0.030(4) Uani 0.082(2) 1 d PGU A 2
H4B1 H 0.6682 0.1424 0.6826 0.045 Uiso 0.082(2) 1 calc PR A 2
H4B2 H 0.8013 0.1474 0.7596 0.045 Uiso 0.082(2) 1 calc PR A 2
H4B3 H 0.7558 0.1072 0.7039 0.045 Uiso 0.082(2) 1 calc PR A 2
C5B C 0.9400(15) 0.1797(5) 0.3829(14) 0.032(4) Uani 0.082(2) 1 d PGU A 2
H5B1 H 0.9378 0.1635 0.3160 0.049 Uiso 0.082(2) 1 calc PR A 2
H5B2 H 1.0201 0.1807 0.4352 0.049 Uiso 0.082(2) 1 calc PR A 2
H5B3 H 0.9143 0.2051 0.3552 0.049 Uiso 0.082(2) 1 calc PR A 2
C1S C 0.18843(16) -0.02218(5) 0.26071(16) 0.0276(4) Uani 1 1 d . . .
C2S C 0.20865(18) -0.00695(5) 0.37103(17) 0.0295(4) Uani 1 1 d . . .
H2SA H 0.1510 0.0087 0.3874 0.035 Uiso 1 1 calc R . .
C3S C 0.31099(19) -0.01413(5) 0.45757(17) 0.0315(4) Uani 1 1 d . . .
H3S H 0.3229 -0.0035 0.5329 0.038 Uiso 1 1 calc R . .
C4S C 0.39618(18) -0.03659(5) 0.43576(16) 0.0308(4) Uani 1 1 d . . .
H4S H 0.4673 -0.0411 0.4952 0.037 Uiso 1 1 calc R . .
C5S C 0.37736(18) -0.05249(5) 0.32677(17) 0.0302(4) Uani 1 1 d . . .
H5S H 0.4354 -0.0682 0.3111 0.036 Uiso 1 1 calc R . .
C6S C 0.27389(17) -0.04561(5) 0.24029(16) 0.0291(4) Uani 1 1 d . . .
H6S H 0.2610 -0.0570 0.1659 0.035 Uiso 1 1 calc R . .
C7S C 0.07959(18) -0.01277(7) 0.16492(19) 0.0385(5) Uani 1 1 d . . .
H7S1 H 0.0225 -0.0010 0.1984 0.058 Uiso 1 1 calc R . .
H7S2 H 0.0463 -0.0359 0.1238 0.058 Uiso 1 1 calc R . .
H7S3 H 0.0989 0.0047 0.1100 0.058 Uiso 1 1 calc R . .

loop_
_atom_site_aniso_label
_atom_site_aniso_U_11
_atom_site_aniso_U_22
_atom_site_aniso_U_33
_atom_site_aniso_U_23
_atom_site_aniso_U_13
_atom_site_aniso_U_12
Fe1 0.01845(13) 0.01198(11) 0.01817(11) 0.00051(8) 0.00539(8) 0.00008(8)
N1 0.0200(7) 0.0138(6) 0.0197(6) 0.0005(5) 0.0064(5) -0.0002(5)
N2 0.0238(7) 0.0131(6) 0.0232(7) 0.0011(5) 0.0097(5) 0.0000(5)
N3 0.0176(7) 0.0160(6) 0.0182(6) 0.0006(5) 0.0048(5) 0.0001(5)
N4 0.0183(7) 0.0151(6) 0.0197(6) 0.0012(5) 0.0046(5) -0.0002(5)
C(A1 0.0199(8) 0.0134(7) 0.0181(7) 0.0001(5) 0.0035(6) -0.0008(6)
C(A2 0.0193(8) 0.0161(7) 0.0166(7) 0.0016(5) 0.0034(6) -0.0012(6)
C(A3 0.0220(8) 0.0165(7) 0.0225(8) 0.0008(6) 0.0095(6) -0.0001(6)
C(A4 0.0261(9) 0.0163(7) 0.0242(8) -0.0008(6) 0.0109(7) 0.0004(6)
C(A5 0.0189(8) 0.0138(7) 0.0173(7) 0.0002(5) 0.0036(6) -0.0011(6)
C(A6 0.0174(8) 0.0158(7) 0.0179(7) 0.0015(6) 0.0029(6) -0.0018(6)
C(A7 0.0173(8) 0.0186(7) 0.0163(7) 0.0009(6) 0.0034(6) 0.0001(6)
C(A8 0.0182(8) 0.0156(7) 0.0170(7) 0.0005(5) 0.0026(6) 0.0020(6)
C(B1 0.0219(8) 0.0142(7) 0.0224(8) 0.0008(6) 0.0036(6) -0.0017(6)
C(B2 0.0201(8) 0.0160(7) 0.0186(7) 0.0011(6) 0.0033(6) -0.0025(6)
C(B3 0.0291(10) 0.0189(8) 0.0313(9) 0.0005(7) 0.0173(7) 0.0010(7)
C(B4 0.0328(10) 0.0171(8) 0.0336(9) 0.0001(7) 0.0184(8) 0.0015(7)
C(B5 0.0222(8) 0.0146(7) 0.0240(8) 0.0002(6) 0.0066(6) -0.0030(6)
C(B6 0.0205(8) 0.0175(7) 0.0225(8) 0.0001(6) 0.0049(6) -0.0033(6)
C(B7 0.0192(8) 0.0201(7) 0.0191(7) -0.0001(6) 0.0047(6) 0.0020(6)
C(B8 0.0189(8) 0.0189(7) 0.0192(7) -0.0008(6) 0.0046(6) 0.0027(6)
C(M1 0.0199(8) 0.0159(7) 0.0181(7) 0.0017(6) 0.0057(6) -0.0009(6)
C(M2 0.0218(8) 0.0136(7) 0.0189(7) -0.0009(5) 0.0059(6) 0.0004(6)
C(M3 0.0160(8) 0.0188(7) 0.0170(7) 0.0019(6) 0.0030(6) -0.0010(6)
C(M4 0.0201(8) 0.0141(7) 0.0164(7) 0.0002(5) 0.0023(6) 0.0015(6)
C11 0.0195(8) 0.0121(7) 0.0224(8) 0.0004(6) 0.0078(6) -0.0002(6)
C12 0.0166(8) 0.0226(8) 0.0219(8) 0.0013(6) 0.0028(6) -0.0023(6)
C13 0.0214(9) 0.0255(8) 0.0178(7) 0.0014(6) 0.0033(6) -0.0041(6)
C14 0.0182(8) 0.0179(7) 0.0252(8) 0.0015(6) 0.0071(6) -0.0027(6)
C15 0.0168(8) 0.0227(8) 0.0237(8) 0.0018(6) 0.0019(6) -0.0025(6)
C16 0.0240(9) 0.0205(8) 0.0189(7) 0.0023(6) 0.0037(6) -0.0002(6)
O1 0.0182(6) 0.0418(8) 0.0252(6) 0.0045(5) 0.0065(5) -0.0078(5)
C17 0.0166(9) 0.0333(10) 0.0371(10) 0.0032(8) 0.0046(7) -0.0058(7)
C21 0.0216(8) 0.0134(7) 0.0220(8) 0.0000(6) 0.0093(6) -0.0002(6)
C22 0.0577(14) 0.0170(8) 0.0218(9) -0.0017(7) -0.0074(8) 0.0048(8)
C23 0.0528(13) 0.0179(8) 0.0280(10) 0.0003(7) -0.0117(9) 0.0089(8)
C24 0.0240(9) 0.0132(7) 0.0248(8) -0.0001(6) 0.0061(6) 0.0004(6)
C25 0.0185(8) 0.0200(8) 0.0263(8) -0.0074(6) 0.0021(6) -0.0001(6)
C26 0.0160(8) 0.0192(8) 0.0281(9) -0.0031(6) 0.0009(6) 0.0033(6)
O2 0.0314(7) 0.0142(5) 0.0304(7) -0.0030(5) -0.0010(5) 0.0043(5)
C27 0.0337(10) 0.0190(8) 0.0306(9) -0.0065(7) 0.0039(7) 0.0022(7)
C31 0.0188(8) 0.0163(7) 0.0224(8) -0.0005(6) 0.0066(6) -0.0005(6)
C32 0.0218(9) 0.0201(8) 0.0245(8) 0.0028(6) 0.0065(6) 0.0018(6)
C33 0.0326(10) 0.0198(8) 0.0276(9) 0.0050(6) 0.0148(7) 0.0024(7)
C34 0.0287(10) 0.0174(8) 0.0381(10) -0.0032(7) 0.0194(8) -0.0025(7)
C35 0.0188(9) 0.0290(9) 0.0342(10) 0.0001(7) 0.0082(7) 0.0002(7)
C36 0.0200(9) 0.0264(8) 0.0238(8) 0.0027(7) 0.0051(6) -0.0008(7)
O3 0.0440(8) 0.0172(6) 0.0296(7) -0.0020(5) 0.0030(6) 0.0108(5)
C37 0.0395(13) 0.0344(11) 0.0855(18) 0.0172(11) 0.0440(13) 0.0099(9)
C41 0.0183(8) 0.0149(7) 0.0220(8) 0.0000(6) 0.0064(6) -0.0003(6)
C42 0.0273(9) 0.0172(7) 0.0198(8) 0.0018(6) 0.0016(6) 0.0024(6)
C43 0.0316(10) 0.0197(8) 0.0210(8) -0.0034(6) 0.0034(7) 0.0027(7)
C44 0.0234(9) 0.0133(7) 0.0274(8) -0.0007(6) 0.0050(7) 0.0016(6)
C45 0.0218(8) 0.0167(7) 0.0217(8) 0.0040(6) 0.0046(6) 0.0011(6)
C46 0.0207(8) 0.0180(7) 0.0194(7) 0.0001(6) 0.0065(6) 0.0001(6)
O4 0.0356(8) 0.0289(7) 0.0530(9) 0.0085(6) 0.0306(7) 0.0033(6)
C47 0.0648(16) 0.0220(9) 0.0386(11) 0.0004(8) 0.0020(10) 0.0203(10)
N5A 0.0219(9) 0.0200(9) 0.0239(8) 0.0019(7) 0.0045(7) -0.0009(7)
N6A 0.0217(9) 0.0296(9) 0.0279(9) 0.0031(7) 0.0033(7) -0.0041(7)
C1A 0.0244(11) 0.0205(9) 0.0335(11) -0.0002(8) -0.0031(8) 0.0025(7)
C2A 0.0322(10) 0.0200(8) 0.0249(9) -0.0014(7) -0.0022(7) 0.0042(7)
C3A 0.0297(11) 0.0168(8) 0.0212(9) -0.0001(7) 0.0039(7) 0.0036(7)
C4A 0.0260(12) 0.0392(13) 0.0517(15) 0.0022(10) -0.0050(10) -0.0052(9)
C5A 0.0401(13) 0.0365(11) 0.0254(10) -0.0002(8) 0.0107(9) -0.0077(9)
N5B 0.022(5) 0.020(5) 0.026(5) 0.001(4) 0.004(4) 0.005(4)
N6B 0.020(5) 0.018(4) 0.022(4) 0.003(4) 0.009(4) 0.005(4)
C1B 0.026(4) 0.019(4) 0.021(4) -0.001(3) 0.004(3) 0.007(3)
C2B 0.0322(10) 0.0200(8) 0.0249(9) -0.0014(7) -0.0022(7) 0.0042(7)
C3B 0.029(4) 0.020(4) 0.025(4) 0.000(4) 0.000(4) 0.005(4)
C4B 0.035(8) 0.028(7) 0.022(7) -0.003(6) 0.002(6) 0.004(7)
C5B 0.034(8) 0.027(7) 0.028(7) -0.004(7) -0.004(7) -0.010(7)
C1S 0.0265(10) 0.0285(9) 0.0292(9) 0.0035(7) 0.0104(7) -0.0039(7)
C2S 0.0358(11) 0.0229(8) 0.0348(10) 0.0005(7) 0.0180(8) -0.0014(7)
C3S 0.0452(12) 0.0253(9) 0.0251(9) -0.0007(7) 0.0121(8) -0.0025(8)
C4S 0.0364(11) 0.0256(9) 0.0265(9) 0.0038(7) 0.0031(8) -0.0013(8)
C5S 0.0337(11) 0.0272(9) 0.0289(9) 0.0034(7) 0.0078(8) 0.0055(8)
C6S 0.0319(10) 0.0310(9) 0.0242(9) -0.0009(7) 0.0077(7) 0.0006(8)
C7S 0.0261(10) 0.0511(13) 0.0389(11) 0.0023(9) 0.0102(8) 0.0031(9)

loop_
_atom_type_symbol
_atom_type_description
_atom_type_scat_dispersion_real
_atom_type_scat_dispersion_imag
_atom_type_scat_source
C C 0.0033 0.0016 'International Tables Vol C Tables 4.2.6.8 and 6.1.1.4'
H H 0.0000 0.0000 'International Tables Vol C Tables 4.2.6.8 and 6.1.1.4'
N N 0.0061 0.0033 'International Tables Vol C Tables 4.2.6.8 and 6.1.1.4'
O O 0.0106 0.0060 'International Tables Vol C Tables 4.2.6.8 and 6.1.1.4'
Fe Fe 0.3463 0.8444 'International Tables Vol C Tables 4.2.6.8 and 6.1.1.4'

loop_
_geom_angle_atom_site_label_1
_geom_angle_atom_site_label_2
_geom_angle_atom_site_label_3
_geom_angle
_geom_angle_site_symmetry_1
_geom_angle_site_symmetry_3
_geom_angle_publ_flag
N2 Fe1 N1 89.24(5) . . ?
N2 Fe1 N4 162.24(5) . . ?
N1 Fe1 N4 88.30(5) . . ?
N2 Fe1 N3 88.67(5) . . ?
N1 Fe1 N3 163.03(5) . . ?
N4 Fe1 N3 88.58(5) . . ?
N2 Fe1 N5A 99.31(7) . . ?
N1 Fe1 N5A 106.87(6) . . ?
N4 Fe1 N5A 98.23(7) . . ?
N3 Fe1 N5A 90.09(6) . . ?
N2 Fe1 N5B 97.7(4) . . ?
N1 Fe1 N5B 100.4(4) . . ?
N4 Fe1 N5B 100.1(4) . . ?
N3 Fe1 N5B 96.5(4) . . ?
N5A Fe1 N5B 6.7(4) . . ?
C(A2 N1 C(A1 106.53(13) . . ?
C(A2 N1 Fe1 126.18(10) . . ?
C(A1 N1 Fe1 127.22(11) . . ?
C(A3 N2 C(A4 106.39(13) . . ?
C(A3 N2 Fe1 125.89(11) . . ?
C(A4 N2 Fe1 126.32(11) . . ?
C(A5 N3 C(A6 106.54(13) . . ?
C(A5 N3 Fe1 125.65(11) . . ?
C(A6 N3 Fe1 126.52(10) . . ?
C(A8 N4 C(A7 106.61(13) . . ?
C(A8 N4 Fe1 126.80(11) . . ?
C(A7 N4 Fe1 126.29(10) . . ?
N1 C(A1 C(M4 125.70(14) . . ?
N1 C(A1 C(B1 109.49(14) . . ?
C(M4 C(A1 C(B1 124.76(14) . . ?
N1 C(A2 C(M1 125.67(14) . . ?
N1 C(A2 C(B2 109.95(14) . . ?
C(M1 C(A2 C(B2 124.38(15) . . ?
N2 C(A3 C(M1 125.70(15) . . ?
N2 C(A3 C(B3 109.72(14) . . ?
C(M1 C(A3 C(B3 124.58(15) . . ?
N2 C(A4 C(M2 125.04(15) . . ?
N2 C(A4 C(B4 109.63(14) . . ?
C(M2 C(A4 C(B4 125.33(15) . . ?
N3 C(A5 C(M2 125.55(14) . . ?
N3 C(A5 C(B5 109.65(14) . . ?
C(M2 C(A5 C(B5 124.79(14) . . ?
N3 C(A6 C(M3 125.40(14) . . ?
N3 C(A6 C(B6 109.72(14) . . ?
C(M3 C(A6 C(B6 124.88(15) . . ?
N4 C(A7 C(M3 125.79(14) . . ?
N4 C(A7 C(B7 109.43(14) . . ?
C(M3 C(A7 C(B7 124.78(15) . . ?
N4 C(A8 C(M4 125.68(15) . . ?
N4 C(A8 C(B8 109.63(14) . . ?
C(M4 C(A8 C(B8 124.68(14) . . ?
C(B2 C(B1 C(A1 107.22(14) . . ?
C(B2 C(B1 H(B1 126.4 . . ?
C(A1 C(B1 H(B1 126.4 . . ?
C(B1 C(B2 C(A2 106.81(14) . . ?
C(B1 C(B2 H(B2 126.6 . . ?
C(A2 C(B2 H(B2 126.6 . . ?
C(B4 C(B3 C(A3 106.94(15) . . ?
C(B4 C(B3 H(B3 126.5 . . ?
C(A3 C(B3 H(B3 126.5 . . ?
C(B3 C(B4 C(A4 107.32(15) . . ?
C(B3 C(B4 H(B4 126.3 . . ?
C(A4 C(B4 H(B4 126.3 . . ?
C(B6 C(B5 C(A5 107.16(14) . . ?
C(B6 C(B5 H(B5 126.4 . . ?
C(A5 C(B5 H(B5 126.4 . . ?
C(B5 C(B6 C(A6 106.93(14) . . ?
C(B5 C(B6 H(B6 126.5 . . ?
C(A6 C(B6 H(B6 126.5 . . ?
C(B8 C(B7 C(A7 106.99(14) . . ?
C(B8 C(B7 H(B7 126.5 . . ?
C(A7 C(B7 H(B7 126.5 . . ?
C(B7 C(B8 C(A8 107.32(14) . . ?
C(B7 C(B8 H(B8 126.3 . . ?
C(A8 C(B8 H(B8 126.3 . . ?
C(A2 C(M1 C(A3 125.55(15) . . ?
C(A2 C(M1 C11 118.29(14) . . ?
C(A3 C(M1 C11 116.13(14) . . ?
C(A4 C(M2 C(A5 125.76(14) . . ?
C(A4 C(M2 C21 117.32(14) . . ?
C(A5 C(M2 C21 116.92(14) . . ?
C(A6 C(M3 C(A7 125.27(15) . . ?
C(A6 C(M3 C31 118.06(14) . . ?
C(A7 C(M3 C31 116.67(14) . . ?
C(A1 C(M4 C(A8 125.06(14) . . ?
C(A1 C(M4 C41 118.13(14) . . ?
C(A8 C(M4 C41 116.80(14) . . ?
C16 C11 C12 118.15(15) . . ?
C16 C11 C(M1 122.28(14) . . ?
C12 C11 C(M1 119.46(15) . . ?
C13 C12 C11 121.39(15) . . ?
C13 C12 H12 119.3 . . ?
C11 C12 H12 119.3 . . ?
C12 C13 C14 119.81(15) . . ?
C12 C13 H13 120.1 . . ?
C14 C13 H13 120.1 . . ?
O1 C14 C15 124.36(15) . . ?
O1 C14 C13 115.73(15) . . ?
C15 C14 C13 119.92(15) . . ?
C14 C15 C16 119.47(15) . . ?
C14 C15 H15 120.3 . . ?
C16 C15 H15 120.3 . . ?
C11 C16 C15 121.25(15) . . ?
C11 C16 H16 119.4 . . ?
C15 C16 H16 119.4 . . ?
C14 O1 C17 117.49(14) . . ?
O1 C17 H17A 109.5 . . ?
O1 C17 H17B 109.5 . . ?
H17A C17 H17B 109.5 . . ?
O1 C17 H17C 109.5 . . ?
H17A C17 H17C 109.5 . . ?
H17B C17 H17C 109.5 . . ?
C26 C21 C22 117.73(15) . . ?
C26 C21 C(M2 120.49(15) . . ?
C22 C21 C(M2 121.78(15) . . ?
C23 C22 C21 120.82(17) . . ?
C23 C22 H22 119.6 . . ?
C21 C22 H22 119.6 . . ?
C22 C23 C24 120.55(17) . . ?
C22 C23 H23 119.7 . . ?
C24 C23 H23 119.7 . . ?
O2 C24 C25 124.77(15) . . ?
O2 C24 C23 115.69(15) . . ?
C25 C24 C23 119.54(15) . . ?
C24 C25 C26 118.94(15) . . ?
C24 C25 H25 120.5 . . ?
C26 C25 H25 120.5 . . ?
C21 C26 C25 122.42(15) . . ?
C21 C26 H26 118.8 . . ?
C25 C26 H26 118.8 . . ?
C24 O2 C27 117.12(13) . . ?
O2 C27 H27A 109.5 . . ?
O2 C27 H27B 109.5 . . ?
H27A C27 H27B 109.5 . . ?
O2 C27 H27C 109.5 . . ?
H27A C27 H27C 109.5 . . ?
H27B C27 H27C 109.5 . . ?
C36 C31 C32 118.04(15) . . ?
C36 C31 C(M3 119.98(14) . . ?
C32 C31 C(M3 121.96(15) . . ?
C33 C32 C31 120.94(16) . . ?
C33 C32 H32 119.5 . . ?
C31 C32 H32 119.5 . . ?
C32 C33 C34 119.62(16) . . ?
C32 C33 H33 120.2 . . ?
C34 C33 H33 120.2 . . ?
O4 C34 C35 123.70(17) . . ?
O4 C34 C33 116.08(17) . . ?
C35 C34 C33 120.21(16) . . ?
C34 C35 C36 119.35(17) . . ?
C34 C35 H35 120.3 . . ?
C36 C35 H35 120.3 . . ?
C35 C36 C31 121.77(16) . . ?
C35 C36 H36 119.1 . . ?
C31 C36 H36 119.1 . . ?
C44 O3 C47 116.16(14) . . ?
O4 C37 H37A 109.5 . . ?
O4 C37 H37B 109.5 . . ?
H37A C37 H37B 109.5 . . ?
O4 C37 H37C 109.5 . . ?
H37A C37 H37C 109.5 . . ?
H37B C37 H37C 109.5 . . ?
C46 C41 C42 117.62(14) . . ?
C46 C41 C(M4 120.52(14) . . ?
C42 C41 C(M4 121.82(14) . . ?
C43 C42 C41 121.29(15) . . ?
C43 C42 H42 119.4 . . ?
C41 C42 H42 119.4 . . ?
C42 C43 C44 119.96(16) . . ?
C42 C43 H43 120.0 . . ?
C44 C43 H43 120.0 . . ?
O3 C44 C45 124.28(15) . . ?
O3 C44 C43 115.89(15) . . ?
C45 C44 C43 119.82(15) . . ?
C44 C45 C46 119.46(15) . . ?
C44 C45 H45 120.3 . . ?
C46 C45 H45 120.3 . . ?
C41 C46 C45 121.73(15) . . ?
C41 C46 H46 119.1 . . ?
C45 C46 H46 119.1 . . ?
C34 O4 C37 115.54(15) . . ?
O3 C47 H47A 109.5 . . ?
O3 C47 H47B 109.5 . . ?
H47A C47 H47B 109.5 . . ?
O3 C47 H47C 109.5 . . ?
H47A C47 H47C 109.5 . . ?
H47B C47 H47C 109.5 . . ?
C3A N5A N6A 104.79(18) . . ?
C3A N5A Fe1 136.26(16) . . ?
N6A N5A Fe1 118.95(14) . . ?
C1A N6A N5A 112.43(18) . . ?
C1A N6A H6A 123.8 . . ?
N5A N6A H6A 123.8 . . ?
N6A C1A C2A 105.84(18) . . ?
N6A C1A C4A 122.0(2) . . ?
C2A C1A C4A 132.2(2) . . ?
C1A C2A C3A 106.45(19) . . ?
C1A C2A H2A 126.8 . . ?
C3A C2A H2A 126.8 . . ?
N5A C3A C2A 110.5(2) . . ?
N5A C3A C5A 120.78(19) . . ?
C2A C3A C5A 128.73(19) . . ?
C3B N5B N6B 104.9 . . ?
C3B N5B Fe1 140.8(6) . . ?
N6B N5B Fe1 113.8(6) . . ?
C1B N6B N5B 111.9 . . ?
C1B N6B H6B 124.0 . . ?
N5B N6B H6B 124.0 . . ?
N6B C1B C2B 106.8 . . ?
N6B C1B C4B 121.3 . . ?
C2B C1B C4B 131.9 . . ?
C1B C2B C3B 105.8 . . ?
C1B C2B H2B 127.1 . . ?
C3B C2B H2B 127.1 . . ?
N5B C3B C2B 110.5 . . ?
N5B C3B C5B 121.3 . . ?
C2B C3B C5B 128.2 . . ?
C1B C4B H4B1 109.5 . . ?
C1B C4B H4B2 109.5 . . ?
H4B1 C4B H4B2 109.5 . . ?
C1B C4B H4B3 109.5 . . ?
H4B1 C4B H4B3 109.5 . . ?
H4B2 C4B H4B3 109.5 . . ?
C3B C5B H5B1 109.5 . . ?
C3B C5B H5B2 109.5 . . ?
H5B1 C5B H5B2 109.5 . . ?
C3B C5B H5B3 109.5 . . ?
H5B1 C5B H5B3 109.5 . . ?
H5B2 C5B H5B3 109.5 . . ?
C2S C1S C6S 117.93(18) . . ?
C2S C1S C7S 121.02(18) . . ?
C6S C1S C7S 121.02(17) . . ?
C3S C2S C1S 121.12(18) . . ?
C3S C2S H2SA 119.4 . . ?
C1S C2S H2SA 119.4 . . ?
C4S C3S C2S 120.53(18) . . ?
C4S C3S H3S 119.7 . . ?
C2S C3S H3S 119.7 . . ?
C3S C4S C5S 119.40(18) . . ?
C3S C4S H4S 120.3 . . ?
C5S C4S H4S 120.3 . . ?
C4S C5S C6S 120.00(18) . . ?
C4S C5S H5S 120.0 . . ?
C6S C5S H5S 120.0 . . ?
C5S C6S C1S 120.99(18) . . ?
C5S C6S H6S 119.5 . . ?
C1S C6S H6S 119.5 . . ?
C1S C7S H7S1 109.5 . . ?
C1S C7S H7S2 109.5 . . ?
H7S1 C7S H7S2 109.5 . . ?
C1S C7S H7S3 109.5 . . ?
H7S1 C7S H7S3 109.5 . . ?
H7S2 C7S H7S3 109.5 . . ?

loop_
_geom_bond_atom_site_label_1
_geom_bond_atom_site_label_2
_geom_bond_distance
_geom_bond_site_symmetry_2
_geom_bond_publ_flag
Fe1 N2 2.0548(14) . ?
Fe1 N1 2.0704(13) . ?
Fe1 N4 2.0724(14) . ?
Fe1 N3 2.0755(13) . ?
Fe1 N5A 2.1412(18) . ?
Fe1 N5B 2.186(10) . ?
N1 C(A2 1.370(2) . ?
N1 C(A1 1.374(2) . ?
N2 C(A3 1.373(2) . ?
N2 C(A4 1.376(2) . ?
N3 C(A5 1.371(2) . ?
N3 C(A6 1.373(2) . ?
N4 C(A8 1.3745(19) . ?
N4 C(A7 1.379(2) . ?
C(A1 C(M4 1.395(2) . ?
C(A1 C(B1 1.449(2) . ?
C(A2 C(M1 1.398(2) . ?
C(A2 C(B2 1.447(2) . ?
C(A3 C(M1 1.404(2) . ?
C(A3 C(B3 1.440(2) . ?
C(A4 C(M2 1.401(2) . ?
C(A4 C(B4 1.435(2) . ?
C(A5 C(M2 1.403(2) . ?
C(A5 C(B5 1.445(2) . ?
C(A6 C(M3 1.404(2) . ?
C(A6 C(B6 1.445(2) . ?
C(A7 C(M3 1.412(2) . ?
C(A7 C(B7 1.442(2) . ?
C(A8 C(M4 1.413(2) . ?
C(A8 C(B8 1.437(2) . ?
C(B1 C(B2 1.352(2) . ?
C(B1 H(B1 0.9500 . ?
C(B2 H(B2 0.9500 . ?
C(B3 C(B4 1.354(2) . ?
C(B3 H(B3 0.9500 . ?
C(B4 H(B4 0.9500 . ?
C(B5 C(B6 1.352(2) . ?
C(B5 H(B5 0.9500 . ?
C(B6 H(B6 0.9500 . ?
C(B7 C(B8 1.358(2) . ?
C(B7 H(B7 0.9500 . ?
C(B8 H(B8 0.9500 . ?
C(M1 C11 1.496(2) . ?
C(M2 C21 1.499(2) . ?
C(M3 C31 1.492(2) . ?
C(M4 C41 1.497(2) . ?
C11 C16 1.386(2) . ?
C11 C12 1.391(2) . ?
C12 C13 1.379(2) . ?
C12 H12 0.9500 . ?
C13 C14 1.390(2) . ?
C13 H13 0.9500 . ?
C14 O1 1.367(2) . ?
C14 C15 1.384(2) . ?
C15 C16 1.394(2) . ?
C15 H15 0.9500 . ?
C16 H16 0.9500 . ?
O1 C17 1.424(2) . ?
C17 H17A 0.9800 . ?
C17 H17B 0.9800 . ?
C17 H17C 0.9800 . ?
C21 C26 1.374(2) . ?
C21 C22 1.389(2) . ?
C22 C23 1.381(3) . ?
C22 H22 0.9500 . ?
C23 C24 1.389(2) . ?
C23 H23 0.9500 . ?
C24 O2 1.3714(19) . ?
C24 C25 1.376(2) . ?
C25 C26 1.396(2) . ?
C25 H25 0.9500 . ?
C26 H26 0.9500 . ?
O2 C27 1.424(2) . ?
C27 H27A 0.9800 . ?
C27 H27B 0.9800 . ?
C27 H27C 0.9800 . ?
C31 C36 1.387(2) . ?
C31 C32 1.395(2) . ?
C32 C33 1.385(2) . ?
C32 H32 0.9500 . ?
C33 C34 1.396(3) . ?
C33 H33 0.9500 . ?
C34 O4 1.368(2) . ?
C34 C35 1.378(3) . ?
C35 C36 1.387(2) . ?
C35 H35 0.9500 . ?
C36 H36 0.9500 . ?
O3 C44 1.3693(19) . ?
O3 C47 1.424(2) . ?
C37 O4 1.439(3) . ?
C37 H37A 0.9800 . ?
C37 H37B 0.9800 . ?
C37 H37C 0.9800 . ?
C41 C46 1.386(2) . ?
C41 C42 1.397(2) . ?
C42 C43 1.382(2) . ?
C42 H42 0.9500 . ?
C43 C44 1.389(2) . ?
C43 H43 0.9500 . ?
C44 C45 1.382(2) . ?
C45 C46 1.392(2) . ?
C45 H45 0.9500 . ?
C46 H46 0.9500 . ?
C47 H47A 0.9800 . ?
C47 H47B 0.9800 . ?
C47 H47C 0.9800 . ?
N5A C3A 1.330(3) . ?
N5A N6A 1.367(3) . ?
N6A C1A 1.343(3) . ?
N6A H6A 0.8800 . ?
C1A C2A 1.374(3) . ?
C1A C4A 1.497(3) . ?
C2A C3A 1.396(3) . ?
C2A H2A 0.9500 . ?
C3A C5A 1.486(3) . ?
C4A H4A1 0.9800 . ?
C4A H4A2 0.9800 . ?
C4A H4A3 0.9800 . ?
C5A H5A1 0.9800 . ?
C5A H5A2 0.9800 . ?
C5A H5A3 0.9800 . ?
N5B C3B 1.3337 . ?
N5B N6B 1.3831 . ?
N6B C1B 1.3473 . ?
N6B H6B 0.8800 . ?
C1B C2B 1.3765 . ?
C1B C4B 1.5090 . ?
C2B C3B 1.4181 . ?
C2B H2B 0.9500 . ?
C3B C5B 1.4788 . ?
C4B H4B1 0.9800 . ?
C4B H4B2 0.9800 . ?
C4B H4B3 0.9800 . ?
C5B H5B1 0.9800 . ?
C5B H5B2 0.9800 . ?
C5B H5B3 0.9800 . ?
C1S C2S 1.383(3) . ?
C1S C6S 1.393(3) . ?
C1S C7S 1.501(3) . ?
C2S C3S 1.378(3) . ?
C2S H2SA 0.9500 . ?
C3S C4S 1.377(3) . ?
C3S H3S 0.9500 . ?
C4S C5S 1.380(3) . ?
C4S H4S 0.9500 . ?
C5S C6S 1.385(3) . ?
C5S H5S 0.9500 . ?
C6S H6S 0.9500 . ?
C7S H7S1 0.9800 . ?
C7S H7S2 0.9800 . ?
C7S H7S3 0.9800 . ?
